data_7113036
loop_
_publ_author_name
'Hall, Justin W.'
'Yang, Xiaoping'
'Jones, Richard A.'

_publ_section_title
;
 Syntheses and structures of the tetra-phosphine complexes
 trans-MCl2(PH3)4 (M = Ru, Os).
;
_journal_issue 33
_journal_name_full 'Chemical communications (Cambridge, England)'
_journal_page_first 6168
_journal_page_last 6170
_journal_paper_doi 10.1039/c0cc01231a
_journal_volume 46
_journal_year 2010
_chemical_formula_moiety 'Cl2 H12 Os P4'
_chemical_formula_sum 'Cl2 H12 Os P4'
_chemical_formula_weight 397.10
_chemical_name_systematic trans-dichloridotetraphosphaneosmium
_space_group_IT_number 136
_symmetry_cell_setting tetragonal
_symmetry_Int_Tables_number 136
_symmetry_space_group_name_Hall '-P 4n 2n'
_symmetry_space_group_name_H-M 'P 42/m n m'
_atom_sites_solution_hydrogens geom
_atom_sites_solution_primary direct
_atom_sites_solution_secondary difmap
_audit_creation_method SHELXL-97
_cell_angle_alpha 90.00
_cell_angle_beta 90.00
_cell_angle_gamma 90.00
_cell_formula_units_Z 2
_cell_length_a 6.5759(9)
_cell_length_b 6.5759(9)
_cell_length_c 11.744(2)
_cell_measurement_reflns_used 1165
_cell_measurement_temperature 153(1)
_cell_measurement_theta_max 27.48
_cell_measurement_theta_min 2.91
_cell_volume 507.84(13)
_computing_cell_refinement 'Collect software, Nonius B.V. 1998'
_computing_data_collection 'Collect software, Nonius B.V. 1998'
_computing_data_reduction 'Denzo (Otwinoski and Minor, 1997)'
_computing_molecular_graphics 'XP SHELXTL/PC v5.1, Bruker AXS'
_computing_structure_refinement 'XL SHELXTL/PC v5.1, Bruker AXS'
_computing_structure_solution 'XS SHELXTL/PC v5.1, Bruker AXS'
_diffrn_ambient_temperature 153(1)
_diffrn_detector_area_resol_mean 9
_diffrn_measured_fraction_theta_full 1.000
_diffrn_measured_fraction_theta_max 1.000
_diffrn_measurement_device_type 'Nonius KappaCCD'
_diffrn_measurement_method '\f-scans and \w-scans to fill asymmetric unit'
_diffrn_radiation_monochromator graphite
_diffrn_radiation_probe x-ray
_diffrn_radiation_type MoK\a
_diffrn_radiation_wavelength 0.71073
_diffrn_reflns_av_R_equivalents 0.0495
_diffrn_reflns_av_sigmaI/netI 0.0269
_diffrn_reflns_limit_h_max 8
_diffrn_reflns_limit_h_min -8
_diffrn_reflns_limit_k_max 8
_diffrn_reflns_limit_k_min -8
_diffrn_reflns_limit_l_max 15
_diffrn_reflns_limit_l_min -15
_diffrn_reflns_number 2954
_diffrn_reflns_theta_full 27.47
_diffrn_reflns_theta_max 27.47
_diffrn_reflns_theta_min 3.47
_diffrn_source 'fine-focus sealed tube'
_diffrn_source_type 'Nonius KappaCCD'
_diffrn_standards_number 0
_exptl_absorpt_coefficient_mu 13.628
_exptl_absorpt_correction_T_max 0.876
_exptl_absorpt_correction_T_min 0.716
_exptl_absorpt_correction_type multi-scan
_exptl_absorpt_process_details 'Scalepack (Otwinoski and Minor, 1997)'
_exptl_crystal_colour 'intense yellow'
_exptl_crystal_density_diffrn 2.597
_exptl_crystal_density_method 'not measured'
_exptl_crystal_description 'clear tetragonal crystals'
_exptl_crystal_F_000 364
_exptl_crystal_recrystallization_method 'crystallized from methanol at -50 \%C'
_exptl_crystal_size_max 0.03
_exptl_crystal_size_mid 0.03
_exptl_crystal_size_min 0.01
_refine_diff_density_max 1.173
_refine_diff_density_min -0.544
_refine_diff_density_rms 0.122
_refine_ls_extinction_method none
_refine_ls_goodness_of_fit_ref 1.080
_refine_ls_hydrogen_treatment mixed
_refine_ls_matrix_type full
_refine_ls_number_parameters 26
_refine_ls_number_reflns 344
_refine_ls_number_restraints 27
_refine_ls_restrained_S_all 1.037
_refine_ls_R_factor_all 0.0245
_refine_ls_R_factor_gt 0.0189
_refine_ls_shift/su_max 0.000
_refine_ls_shift/su_mean 0.000
_refine_ls_structure_factor_coef Fsqd
_refine_ls_weighting_details 'calc w=1/[\s^2^(Fo^2^)+(0.0120P)^2^+0.9560P] where P=(Fo^2^+2Fc^2^)/3'
_refine_ls_weighting_scheme calc
_refine_ls_wR_factor_gt 0.0375
_refine_ls_wR_factor_ref 0.0393
_reflns_number_gt 302
_reflns_number_total 344
_reflns_threshold_expression >2sigma(I)
_cod_data_source_file c0cc01231a.txt
_cod_data_source_block trans-OsCl2(PH3)4
_cod_database_code 7113036

loop_
_symmetry_equiv_pos_as_xyz
'x, y, z'
'-y+1/2, x+1/2, z+1/2'
'-x, -y, z'
'y+1/2, -x+1/2, z+1/2'
'x+1/2, -y+1/2, -z+1/2'
'y, x, -z'
'-x+1/2, y+1/2, -z+1/2'
'-y, -x, -z'
'-x, -y, -z'
'y-1/2, -x-1/2, -z-1/2'
'x, y, -z'
'-y-1/2, x-1/2, -z-1/2'
'-x-1/2, y-1/2, z-1/2'
'-y, -x, z'
'x-1/2, -y-1/2, z-1/2'
'y, x, z'

loop_
_atom_site_label
_atom_site_type_symbol
_atom_site_fract_x
_atom_site_fract_y
_atom_site_fract_z
_atom_site_U_iso_or_equiv
_atom_site_adp_type
_atom_site_occupancy
_atom_site_symmetry_multiplicity
_atom_site_calc_flag
_atom_site_refinement_flags
_atom_site_disorder_assembly
_atom_site_disorder_group
Os1 Os 0.5000 0.5000 0.0000 0.02333(14) Uani 1 8 d SD . .
Cl1 Cl 0.23727(19) 0.23727(19) 0.0000 0.0367(4) Uani 1 4 d S . .
P1 P 0.32129(14) 0.67871(14) 0.13659(12) 0.0327(3) Uani 1 2 d SD . .
H1 H 0.3565(19) 0.6435(19) 0.2474(12) 0.050(14) Uiso 0.76(5) 2 d SPD A 1
H2 H 0.3345(17) 0.882(2) 0.1405(12) 0.050(14) Uiso 0.76(5) 1 d PD A 1
H2Z H 0.421(3) 0.7953(14) 0.2117(10) 0.050(14) Uiso 0.24(5) 1 d PD A 2
H1Z H 0.1827(15) 0.8173(15) 0.1048(15) 0.050(14) Uiso 0.24(5) 2 d SPD A 2

loop_
_atom_site_aniso_label
_atom_site_aniso_U_11
_atom_site_aniso_U_22
_atom_site_aniso_U_33
_atom_site_aniso_U_23
_atom_site_aniso_U_13
_atom_site_aniso_U_12
Os1 0.02466(16) 0.02466(16) 0.0207(2) 0.000 0.000 0.00181(16)
Cl1 0.0360(6) 0.0360(6) 0.0382(9) 0.000 0.000 -0.0096(7)
P1 0.0353(4) 0.0353(4) 0.0277(6) -0.0034(4) 0.0034(4) 0.0053(5)

loop_
_atom_type_symbol
_atom_type_description
_atom_type_scat_dispersion_real
_atom_type_scat_dispersion_imag
_atom_type_scat_source
Cl Cl 0.1484 0.1585 'International Tables Vol C Tables 4.2.6.8 and 6.1.1.4'
Os Os -1.2165 7.6030 'International Tables Vol C Tables 4.2.6.8 and 6.1.1.4'
P P 0.1023 0.0942 'International Tables Vol C Tables 4.2.6.8 and 6.1.1.4'
H H 0.0000 0.0000 'International Tables Vol C Tables 4.2.6.8 and 6.1.1.4'

loop_
_geom_angle_atom_site_label_1
_geom_angle_atom_site_label_2
_geom_angle_atom_site_label_3
_geom_angle
_geom_angle_site_symmetry_1
_geom_angle_site_symmetry_3
P1 Os1 P1 92.03(7) 9_665 11
P1 Os1 P1 87.97(7) 9_665 3_665
P1 Os1 P1 180.00(5) 11 3_665
P1 Os1 P1 180.00(4) 9_665 .
P1 Os1 P1 87.97(7) 11 .
P1 Os1 P1 92.03(7) 3_665 .
P1 Os1 Cl1 90.0 9_665 9_665
P1 Os1 Cl1 90.0 11 9_665
P1 Os1 Cl1 90.0 3_665 9_665
P1 Os1 Cl1 90.0 . 9_665
P1 Os1 Cl1 90.0 9_665 .
P1 Os1 Cl1 90.0 11 .
P1 Os1 Cl1 90.0 3_665 .
P1 Os1 Cl1 90.0 . .
Cl1 Os1 Cl1 180.0 9_665 .
Os1 P1 H1 119.9(8) . .
Os1 P1 H2 119.9(8) . .
H1 P1 H2 97.4(10) . .
Os1 P1 H2Z 119.9(8) . .
H1 P1 H2Z 51.4(4) . .
H2 P1 H2Z 51.4(4) . .
Os1 P1 H1Z 119.9(8) . .
H1 P1 H1Z 120.3(15) . .
H2 P1 H1Z 51.4(4) . .
H2Z P1 H1Z 97.4(10) . .

loop_
_geom_bond_atom_site_label_1
_geom_bond_atom_site_label_2
_geom_bond_distance
_geom_bond_site_symmetry_2
Os1 P1 2.3099(13) 9_665
Os1 P1 2.3099(13) 11
Os1 P1 2.3099(13) 3_665
Os1 P1 2.3099(13) .
Os1 Cl1 2.4433(18) 9_665
Os1 Cl1 2.4433(18) .
P1 H1 1.342(14) .
P1 H2 1.342(14) .
P1 H2Z 1.342(14) .
P1 H1Z 1.342(14) .
